data_4062179
loop_
_publ_author_name
'Guan, Hairong'
'Iimura, Masanori'
'Magee, Matthew P.'
'Norton, Jack R.'
'Janak, Kevin E.'

_publ_section_title
;
 Effect of Chelate Ring Size on the Rate of Hydride Transfer from CpRu(P-P)H
 (P-P = Chelating Diphosphine) to an Iminium Cation
;
_journal_issue 20
_journal_name_full Organometallics
_journal_page_first 4084
_journal_page_last 4089
_journal_paper_doi 10.1021/om0303404
_journal_volume 22
_journal_year 2003
_chemical_formula_sum 'C59 H58 Cl P3 Ru'
_chemical_formula_weight 996.48
_space_group_IT_number 14
_symmetry_cell_setting monoclinic
_symmetry_space_group_name_Hall '-P 2yn'
_symmetry_space_group_name_H-M 'P 1 21/n 1'
_cell_angle_alpha 90.00
_cell_angle_beta 94.0850(10)
_cell_angle_gamma 90.00
_cell_formula_units_Z 4
_cell_length_a 9.7432(6)
_cell_length_b 23.3215(16)
_cell_length_c 20.5948(14)
_cell_measurement_temperature 293(2)
_cell_volume 4667.8(5)
_diffrn_ambient_temperature 293(2)
_exptl_crystal_density_diffrn 1.418
_cod_depositor_comments
;
The following automatic conversions were performed:
'_symmetry_cell_setting' value 'Monoclinic' changed to 'monoclinic'
according to '/home/saulius/struct/CIF-dictionaries/cif_core.dic'
dictionary named 'cif_core.dic' version 2.4.1 from 2010-06-29.

Automatic conversion script
Id: cif_fix_enum 1527 2010-12-29 10:47:43Z saulius 
;
_cod_original_sg_symbol_H-M 'P 21/n'
_cod_database_code 4062179

loop_
_symmetry_equiv_pos_as_xyz
'x, y, z'
'-x+1/2, y+1/2, -z+1/2'
'-x, -y, -z'
'x-1/2, -y-1/2, z-1/2'

loop_
_atom_site_label
_atom_site_type_symbol
_atom_site_fract_x
_atom_site_fract_y
_atom_site_fract_z
_atom_site_U_iso_or_equiv
_atom_site_adp_type
_atom_site_occupancy
_atom_site_symmetry_multiplicity
_atom_site_calc_flag
_atom_site_refinement_flags
_atom_site_disorder_assembly
_atom_site_disorder_group
Ru Ru 0.430697(17) 0.180208(8) 0.295184(10) 0.02579(6) Uani 1 1 d . . .
Cl1 Cl 0.45250(6) 0.37627(3) 0.18888(3) 0.04442(18) Uani 1 1 d . . .
P1 P 0.61873(6) 0.14527(3) 0.24188(3) 0.02850(15) Uani 1 1 d . . .
P2 P 0.44011(6) 0.11501(3) 0.37779(3) 0.02906(15) Uani 1 1 d . . .
P3 P 0.55344(6) 0.23617(3) 0.37178(3) 0.02774(15) Uani 1 1 d . . .
C11 C 0.3062(2) 0.24734(12) 0.23734(12) 0.0364(6) Uani 1 1 d . . .
H11A H 0.3339 0.2871 0.2299 0.044 Uiso 1 1 calc R . .
C12 C 0.3275(2) 0.20040(12) 0.19699(13) 0.0396(7) Uani 1 1 d . . .
H12A H 0.3734 0.2019 0.1562 0.048 Uiso 1 1 calc R . .
C13 C 0.2652(2) 0.15104(13) 0.22229(13) 0.0417(7) Uani 1 1 d . . .
H13A H 0.2576 0.1132 0.2017 0.050 Uiso 1 1 calc R . .
C14 C 0.2036(2) 0.16852(12) 0.27917(14) 0.0417(7) Uani 1 1 d . . .
H14A H 0.1466 0.1444 0.3055 0.050 Uiso 1 1 calc R . .
C15 C 0.2304(2) 0.22730(12) 0.28931(13) 0.0382(7) Uani 1 1 d . . .
H15A H 0.1954 0.2510 0.3238 0.046 Uiso 1 1 calc R . .
C21 C 0.7275(2) 0.19836(11) 0.20394(12) 0.0305(6) Uani 1 1 d . . .
C22 C 0.8621(2) 0.18543(12) 0.19004(13) 0.0403(7) Uani 1 1 d . . .
H22A H 0.9003 0.1503 0.2027 0.048 Uiso 1 1 calc R . .
C23 C 0.9390(3) 0.22470(13) 0.15750(14) 0.0482(8) Uani 1 1 d . . .
H23A H 1.0289 0.2159 0.1486 0.058 Uiso 1 1 calc R . .
C24 C 0.8833(3) 0.27644(13) 0.13835(14) 0.0472(7) Uani 1 1 d . . .
H24A H 0.9349 0.3024 0.1160 0.057 Uiso 1 1 calc R . .
C25 C 0.7520(3) 0.29002(12) 0.15209(14) 0.0467(7) Uani 1 1 d . . .
H25A H 0.7145 0.3253 0.1394 0.056 Uiso 1 1 calc R . .
C26 C 0.6746(3) 0.25097(11) 0.18504(13) 0.0387(6) Uani 1 1 d . . .
H26A H 0.5856 0.2605 0.1945 0.046 Uiso 1 1 calc R . .
C31 C 0.7496(2) 0.09759(11) 0.28077(13) 0.0331(6) Uani 1 1 d . . .
C32 C 0.8169(2) 0.11522(12) 0.33922(13) 0.0382(6) Uani 1 1 d . . .
H32A H 0.7933 0.1501 0.3573 0.046 Uiso 1 1 calc R . .
C33 C 0.9181(3) 0.08202(13) 0.37086(15) 0.0462(7) Uani 1 1 d . . .
H33A H 0.9621 0.0945 0.4099 0.055 Uiso 1 1 calc R . .
C34 C 0.9538(3) 0.03019(13) 0.34438(17) 0.0509(8) Uani 1 1 d . . .
H34A H 1.0203 0.0073 0.3661 0.061 Uiso 1 1 calc R . .
C35 C 0.8914(3) 0.01244(13) 0.28623(17) 0.0574(9) Uani 1 1 d . . .
H35A H 0.9167 -0.0222 0.2681 0.069 Uiso 1 1 calc R . .
C36 C 0.7899(3) 0.04622(12) 0.25415(15) 0.0484(7) Uani 1 1 d . . .
H36A H 0.7487 0.0341 0.2144 0.058 Uiso 1 1 calc R . .
C41 C 0.5536(2) 0.10303(12) 0.17084(13) 0.0375(6) Uani 1 1 d . . .
C42 C 0.5499(3) 0.12444(14) 0.10757(14) 0.0515(8) Uani 1 1 d . . .
H42A H 0.5902 0.1597 0.0998 0.062 Uiso 1 1 calc R . .
C43 C 0.4870(4) 0.09377(19) 0.05605(17) 0.0791(12) Uani 1 1 d . . .
H43A H 0.4828 0.1089 0.0142 0.095 Uiso 1 1 calc R . .
C44 C 0.4305(4) 0.0406(2) 0.0671(2) 0.0898(14) Uani 1 1 d . . .
H44A H 0.3888 0.0198 0.0327 0.108 Uiso 1 1 calc R . .
C45 C 0.4361(3) 0.01862(16) 0.1291(2) 0.0755(11) Uani 1 1 d . . .
H45A H 0.3998 -0.0175 0.1363 0.091 Uiso 1 1 calc R . .
C46 C 0.4947(3) 0.04946(13) 0.18031(15) 0.0506(8) Uani 1 1 d . . .
H46A H 0.4953 0.0345 0.2222 0.061 Uiso 1 1 calc R . .
C51 C 0.4583(2) 0.03955(11) 0.35734(12) 0.0331(6) Uani 1 1 d . . .
C52 C 0.5777(3) 0.00753(11) 0.36896(13) 0.0389(6) Uani 1 1 d . . .
H52A H 0.6546 0.0239 0.3909 0.047 Uiso 1 1 calc R . .
C53 C 0.5824(3) -0.04891(12) 0.34786(15) 0.0500(8) Uani 1 1 d . . .
H53A H 0.6627 -0.0701 0.3557 0.060 Uiso 1 1 calc R . .
C54 C 0.4698(3) -0.07361(13) 0.31553(15) 0.0545(8) Uani 1 1 d . . .
H54A H 0.4738 -0.1115 0.3018 0.065 Uiso 1 1 calc R . .
C55 C 0.3496(3) -0.04228(13) 0.30324(14) 0.0509(8) Uani 1 1 d . . .
H55A H 0.2731 -0.0590 0.2812 0.061 Uiso 1 1 calc R . .
C56 C 0.3448(3) 0.01368(12) 0.32393(14) 0.0427(7) Uani 1 1 d . . .
H56A H 0.2645 0.0347 0.3155 0.051 Uiso 1 1 calc R . .
C61 C 0.7107(2) 0.27732(11) 0.35669(12) 0.0312(6) Uani 1 1 d . . .
C62 C 0.6996(3) 0.32360(12) 0.31417(14) 0.0443(7) Uani 1 1 d . . .
H62A H 0.6154 0.3317 0.2920 0.053 Uiso 1 1 calc R . .
C63 C 0.8120(3) 0.35764(14) 0.30453(16) 0.0580(9) Uani 1 1 d . . .
H63A H 0.8025 0.3888 0.2764 0.070 Uiso 1 1 calc R . .
C64 C 0.9378(3) 0.34603(14) 0.33600(16) 0.0570(9) Uani 1 1 d . . .
H64A H 1.0129 0.3695 0.3297 0.068 Uiso 1 1 calc R . .
C65 C 0.9522(3) 0.29992(13) 0.37658(15) 0.0488(8) Uani 1 1 d . . .
H65A H 1.0375 0.2917 0.3977 0.059 Uiso 1 1 calc R . .
C66 C 0.8400(2) 0.26511(12) 0.38657(13) 0.0383(6) Uani 1 1 d . . .
H66A H 0.8514 0.2332 0.4136 0.046 Uiso 1 1 calc R . .
C71 C 0.2941(2) 0.11233(11) 0.43060(12) 0.0334(6) Uani 1 1 d . . .
C72 C 0.2295(2) 0.16290(13) 0.44650(13) 0.0416(7) Uani 1 1 d . . .
H72A H 0.2495 0.1966 0.4250 0.050 Uiso 1 1 calc R . .
C73 C 0.1355(3) 0.16390(15) 0.49405(14) 0.0519(8) Uani 1 1 d . . .
H73A H 0.0938 0.1982 0.5045 0.062 Uiso 1 1 calc R . .
C74 C 0.1037(3) 0.11384(16) 0.52603(14) 0.0533(8) Uani 1 1 d . . .
H74A H 0.0416 0.1144 0.5583 0.064 Uiso 1 1 calc R . .
C75 C 0.1646(3) 0.06373(15) 0.50959(14) 0.0534(8) Uani 1 1 d . . .
H75A H 0.1421 0.0299 0.5303 0.064 Uiso 1 1 calc R . .
C76 C 0.2598(2) 0.06223(13) 0.46248(13) 0.0440(7) Uani 1 1 d . . .
H76A H 0.3007 0.0277 0.4522 0.053 Uiso 1 1 calc R . .
C81 C 0.4461(2) 0.29264(11) 0.40520(13) 0.0324(6) Uani 1 1 d . . .
C82 C 0.4103(3) 0.29224(13) 0.46887(14) 0.0477(7) Uani 1 1 d . . .
H82A H 0.4425 0.2631 0.4967 0.057 Uiso 1 1 calc R . .
C83 C 0.3267(3) 0.33488(16) 0.49181(17) 0.0666(10) Uani 1 1 d . . .
H83A H 0.3033 0.3341 0.5348 0.080 Uiso 1 1 calc R . .
C84 C 0.2785(3) 0.37813(16) 0.45107(19) 0.0677(10) Uani 1 1 d . . .
H84A H 0.2232 0.4068 0.4666 0.081 Uiso 1 1 calc R . .
C85 C 0.3119(3) 0.37899(13) 0.38774(17) 0.0533(8) Uani 1 1 d . . .
H85A H 0.2787 0.4082 0.3602 0.064 Uiso 1 1 calc R . .
C86 C 0.3945(2) 0.33682(12) 0.36446(14) 0.0413(7) Uani 1 1 d . . .
H86A H 0.4162 0.3377 0.3212 0.050 Uiso 1 1 calc R . .
C91 C 0.5694(2) 0.13477(11) 0.44255(12) 0.0310(6) Uani 1 1 d . . .
C92 C 0.6090(2) 0.19263(11) 0.44365(12) 0.0306(6) Uani 1 1 d . . .
C93 C 0.6870(2) 0.21366(12) 0.49769(13) 0.0394(6) Uani 1 1 d . . .
H93A H 0.7083 0.2525 0.5002 0.047 Uiso 1 1 calc R . .
C94 C 0.7331(3) 0.17748(14) 0.54778(13) 0.0457(7) Uani 1 1 d . . .
H94A H 0.7883 0.1917 0.5828 0.055 Uiso 1 1 calc R . .
C95 C 0.6973(3) 0.12027(14) 0.54577(13) 0.0460(7) Uani 1 1 d . . .
H95A H 0.7300 0.0958 0.5790 0.055 Uiso 1 1 calc R . .
C96 C 0.6130(2) 0.09927(12) 0.49449(13) 0.0398(7) Uani 1 1 d . . .
H96A H 0.5849 0.0612 0.4946 0.048 Uiso 1 1 calc R . .

loop_
_atom_site_aniso_label
_atom_site_aniso_U_11
_atom_site_aniso_U_22
_atom_site_aniso_U_33
_atom_site_aniso_U_23
_atom_site_aniso_U_13
_atom_site_aniso_U_12
Ru 0.02165(9) 0.02733(11) 0.02853(11) 0.00287(10) 0.00279(7) 0.00048(8)
Cl1 0.0424(3) 0.0372(4) 0.0533(5) 0.0081(3) 0.0013(3) 0.0020(3)
P1 0.0275(3) 0.0275(4) 0.0310(4) 0.0016(3) 0.0055(3) 0.0001(3)
P2 0.0242(3) 0.0300(4) 0.0332(4) 0.0054(3) 0.0040(3) -0.0010(3)
P3 0.0254(3) 0.0280(4) 0.0300(4) 0.0018(3) 0.0035(3) 0.0012(3)
C11 0.0294(12) 0.0363(16) 0.0422(16) 0.0108(13) -0.0065(11) 0.0014(11)
C12 0.0322(13) 0.0545(19) 0.0315(15) 0.0028(14) -0.0020(11) 0.0041(13)
C13 0.0341(13) 0.0436(17) 0.0456(18) -0.0053(14) -0.0095(12) -0.0006(13)
C14 0.0247(12) 0.050(2) 0.0499(18) 0.0122(14) -0.0039(12) -0.0037(12)
C15 0.0253(12) 0.0476(18) 0.0410(16) 0.0005(13) -0.0019(11) 0.0069(12)
C21 0.0306(12) 0.0318(15) 0.0294(14) 0.0004(11) 0.0040(10) -0.0052(11)
C22 0.0310(12) 0.0438(17) 0.0464(17) 0.0105(14) 0.0052(12) 0.0021(12)
C23 0.0295(13) 0.063(2) 0.0529(19) 0.0093(16) 0.0085(13) -0.0041(14)
C24 0.0448(15) 0.050(2) 0.0472(18) 0.0093(15) 0.0097(13) -0.0150(14)
C25 0.0545(16) 0.0352(17) 0.0515(19) 0.0124(14) 0.0115(14) 0.0008(14)
C26 0.0360(13) 0.0358(16) 0.0452(17) 0.0043(13) 0.0094(12) 0.0022(12)
C31 0.0302(12) 0.0299(15) 0.0405(16) 0.0051(12) 0.0109(11) 0.0029(11)
C32 0.0313(12) 0.0354(16) 0.0483(18) 0.0045(13) 0.0060(12) 0.0019(12)
C33 0.0338(13) 0.052(2) 0.0520(19) 0.0082(15) -0.0016(13) -0.0016(14)
C34 0.0311(13) 0.047(2) 0.075(2) 0.0229(18) 0.0040(15) 0.0061(13)
C35 0.0540(17) 0.0395(19) 0.079(3) 0.0009(18) 0.0095(17) 0.0163(15)
C36 0.0516(16) 0.0408(18) 0.0531(19) -0.0023(15) 0.0053(14) 0.0107(14)
C41 0.0333(13) 0.0417(17) 0.0386(16) -0.0076(13) 0.0106(11) -0.0039(12)
C42 0.0504(16) 0.063(2) 0.0423(19) -0.0088(16) 0.0119(14) -0.0149(15)
C43 0.081(2) 0.118(4) 0.039(2) -0.026(2) 0.0125(18) -0.024(2)
C44 0.085(3) 0.107(4) 0.079(3) -0.051(3) 0.017(2) -0.041(3)
C45 0.080(2) 0.064(2) 0.086(3) -0.031(2) 0.027(2) -0.034(2)
C46 0.0552(17) 0.0450(19) 0.054(2) -0.0105(16) 0.0180(15) -0.0130(15)
C51 0.0341(12) 0.0287(14) 0.0373(15) 0.0058(12) 0.0082(11) -0.0043(11)
C52 0.0398(13) 0.0342(16) 0.0430(17) 0.0059(13) 0.0045(12) -0.0020(12)
C53 0.0590(18) 0.0338(17) 0.059(2) 0.0088(15) 0.0140(16) 0.0074(15)
C54 0.080(2) 0.0321(17) 0.054(2) -0.0016(15) 0.0220(17) -0.0087(17)
C55 0.0587(18) 0.0458(19) 0.0487(19) -0.0010(15) 0.0087(15) -0.0223(16)
C56 0.0392(14) 0.0408(18) 0.0489(18) 0.0068(14) 0.0070(13) -0.0069(13)
C61 0.0304(12) 0.0321(15) 0.0315(14) -0.0041(12) 0.0058(11) -0.0032(11)
C62 0.0350(13) 0.0494(18) 0.0487(18) 0.0110(15) 0.0044(12) -0.0019(13)
C63 0.0498(17) 0.054(2) 0.070(2) 0.0219(18) 0.0091(16) -0.0108(15)
C64 0.0416(16) 0.061(2) 0.070(2) 0.0039(19) 0.0113(15) -0.0188(15)
C65 0.0278(13) 0.060(2) 0.059(2) -0.0038(17) 0.0057(13) -0.0027(13)
C66 0.0343(13) 0.0388(17) 0.0418(17) 0.0016(13) 0.0022(12) 0.0009(12)
C71 0.0270(11) 0.0412(16) 0.0321(15) 0.0046(13) 0.0034(11) -0.0026(11)
C72 0.0364(13) 0.0479(18) 0.0410(17) 0.0003(14) 0.0068(12) -0.0048(13)
C73 0.0416(15) 0.070(2) 0.0453(18) -0.0134(16) 0.0122(13) -0.0003(15)
C74 0.0350(14) 0.091(3) 0.0354(17) 0.0024(18) 0.0114(13) -0.0105(16)
C75 0.0388(15) 0.077(2) 0.0442(19) 0.0227(17) 0.0050(13) -0.0102(16)
C76 0.0334(13) 0.0533(19) 0.0456(18) 0.0164(15) 0.0049(12) -0.0003(13)
C81 0.0287(12) 0.0309(15) 0.0381(15) -0.0064(12) 0.0052(11) 0.0011(11)
C82 0.0448(15) 0.0524(19) 0.0468(18) -0.0004(15) 0.0106(14) 0.0099(14)
C83 0.066(2) 0.081(3) 0.056(2) -0.0112(19) 0.0214(17) 0.0214(19)
C84 0.0551(19) 0.067(3) 0.082(3) -0.022(2) 0.0126(18) 0.0236(18)
C85 0.0484(16) 0.0401(18) 0.072(2) -0.0013(16) 0.0058(16) 0.0146(14)
C86 0.0373(13) 0.0397(17) 0.0472(18) -0.0011(13) 0.0049(13) 0.0043(12)
C91 0.0253(11) 0.0362(16) 0.0319(14) 0.0057(12) 0.0053(10) 0.0015(11)
C92 0.0268(11) 0.0349(16) 0.0305(14) 0.0027(11) 0.0044(10) 0.0020(10)
C93 0.0387(13) 0.0415(17) 0.0376(16) -0.0015(14) 0.0004(12) -0.0010(13)
C94 0.0412(14) 0.061(2) 0.0341(16) 0.0016(15) -0.0040(12) 0.0010(15)
C95 0.0408(14) 0.060(2) 0.0367(17) 0.0155(15) 0.0001(13) 0.0053(14)
C96 0.0351(13) 0.0425(17) 0.0415(17) 0.0122(13) 0.0015(12) 0.0003(12)

loop_
_geom_bond_atom_site_label_1
_geom_bond_atom_site_label_2
_geom_bond_distance
_geom_bond_site_symmetry_2
_geom_bond_publ_flag
Ru C13 2.230(3) . ?
Ru C14 2.231(2) . ?
Ru C15 2.235(2) . ?
Ru C12 2.243(3) . ?
Ru C11 2.266(2) . ?
Ru P2 2.2787(7) . ?
Ru P3 2.3136(7) . ?
Ru P1 2.3478(6) . ?
P1 C31 1.833(3) . ?
P1 C41 1.839(3) . ?
P1 C21 1.840(2) . ?
P2 C51 1.821(3) . ?
P2 C91 1.827(3) . ?
P2 C71 1.852(2) . ?
P3 C92 1.844(2) . ?
P3 C81 1.845(2) . ?
P3 C61 1.853(2) . ?
C11 C12 1.399(4) . ?
C11 C15 1.422(3) . ?
C12 C13 1.418(4) . ?
C13 C14 1.414(4) . ?
C14 C15 1.408(4) . ?
C21 C26 1.376(3) . ?
C21 C22 1.394(3) . ?
C22 C23 1.386(4) . ?
C23 C24 1.369(4) . ?
C24 C25 1.368(4) . ?
C25 C26 1.389(3) . ?
C31 C36 1.386(4) . ?
C31 C32 1.391(4) . ?
C32 C33 1.380(4) . ?
C33 C34 1.381(4) . ?
C34 C35 1.368(4) . ?
C35 C36 1.393(4) . ?
C41 C42 1.393(4) . ?
C41 C46 1.395(4) . ?
C42 C43 1.386(4) . ?
C43 C44 1.381(5) . ?
C44 C45 1.373(5) . ?
C45 C46 1.367(4) . ?
C51 C52 1.389(3) . ?
C51 C56 1.397(3) . ?
C52 C53 1.388(4) . ?
C53 C54 1.370(4) . ?
C54 C55 1.388(4) . ?
C55 C56 1.375(4) . ?
C61 C62 1.389(4) . ?
C61 C66 1.392(3) . ?
C62 C63 1.378(4) . ?
C63 C64 1.372(4) . ?
C64 C65 1.363(4) . ?
C65 C66 1.389(3) . ?
C71 C72 1.387(4) . ?
C71 C76 1.393(4) . ?
C72 C73 1.388(4) . ?
C73 C74 1.386(4) . ?
C74 C75 1.364(4) . ?
C75 C76 1.389(4) . ?
C81 C82 1.381(4) . ?
C81 C86 1.399(4) . ?
C82 C83 1.389(4) . ?
C83 C84 1.373(5) . ?
C84 C85 1.367(4) . ?
C85 C86 1.378(4) . ?
C91 C96 1.394(3) . ?
C91 C92 1.403(3) . ?
C92 C93 1.391(3) . ?
C93 C94 1.383(4) . ?
C94 C95 1.379(4) . ?
C95 C96 1.381(4) . ?
